data_7003842
loop_
_publ_author_name
'Chauhan, Ashok K. S.'
'Singh, Puspendra'
'Srivastava, Ramesh C.'
'Duthie, Andrew'
'Voda, Andreea'

_publ_section_title
;
 Acylmethyl(aryl)tellurium(iv,ii) derivatives: intramolecular secondary
 bonding and steric rigidity
;
_journal_issue 30
_journal_name_full 'Dalton Transactions'
_journal_page_first 4023
_journal_page_last 4028
_journal_paper_doi 10.1039/b800473k
_journal_year 2008
_chemical_formula_moiety 'C14 H20 Br2 O Te'
_chemical_formula_sum 'C14 H20 Br2 O Te'
_chemical_formula_weight 491.72
_chemical_name_common '(Isopropoylmethyl)mesityltellurium(IV) dibromide'
_chemical_name_systematic
;
?
;
_space_group_IT_number 14
_symmetry_cell_setting monoclinic
_symmetry_space_group_name_Hall '-P 2ybc'
_symmetry_space_group_name_H-M 'P 1 21/c 1'
_atom_sites_solution_hydrogens geom
_atom_sites_solution_primary direct
_atom_sites_solution_secondary difmap
_audit_creation_method SHELXL-97
_cell_angle_alpha 90.00
_cell_angle_beta 94.035(3)
_cell_angle_gamma 90.00
_cell_formula_units_Z 4
_cell_length_a 8.8406(14)
_cell_length_b 10.7892(17)
_cell_length_c 17.446(3)
_cell_measurement_reflns_used 5858
_cell_measurement_temperature 130(2)
_cell_measurement_theta_max 27.54
_cell_measurement_theta_min 2.22
_cell_volume 1659.9(5)
_computing_cell_refinement 'SMART (Bruker, 2000)'
_computing_data_collection 'SMART (Bruker, 2000)'
_computing_data_reduction 'SAINT (Bruker, 2000)'
_computing_molecular_graphics 'DIAMOND (Brandenberg, 2006)'
_computing_publication_material 'SHELXL97 (Sheldrick, 1997)'
_computing_structure_refinement 'SHELXL97 (Sheldrick, 1997)'
_computing_structure_solution 'SHELXS97 (Sheldrick, 1997)'
_diffrn_ambient_temperature 130(2)
_diffrn_measured_fraction_theta_full 0.998
_diffrn_measured_fraction_theta_max 0.998
_diffrn_measurement_device_type 'CCD area detector'
_diffrn_measurement_method 'phi and omega scans'
_diffrn_radiation_monochromator graphite
_diffrn_radiation_source 'sealed tube'
_diffrn_radiation_type MoK\a
_diffrn_radiation_wavelength 0.71073
_diffrn_reflns_av_R_equivalents 0.0310
_diffrn_reflns_av_sigmaI/netI 0.0361
_diffrn_reflns_limit_h_max 11
_diffrn_reflns_limit_h_min -10
_diffrn_reflns_limit_k_max 12
_diffrn_reflns_limit_k_min -13
_diffrn_reflns_limit_l_max 22
_diffrn_reflns_limit_l_min -20
_diffrn_reflns_number 9784
_diffrn_reflns_theta_full 27.00
_diffrn_reflns_theta_max 27.00
_diffrn_reflns_theta_min 2.22
_exptl_absorpt_coefficient_mu 6.594
_exptl_absorpt_correction_T_max 0.4545
_exptl_absorpt_correction_T_min 0.2605
_exptl_absorpt_correction_type multi-scan
_exptl_absorpt_process_details 'SADABS (Bruker, 2000)'
_exptl_crystal_colour 'Pale yellow'
_exptl_crystal_density_diffrn 1.968
_exptl_crystal_density_method 'not measured'
_exptl_crystal_description Block
_exptl_crystal_F_000 936
_exptl_crystal_size_max 0.25
_exptl_crystal_size_mid 0.15
_exptl_crystal_size_min 0.12
_refine_diff_density_max 1.579
_refine_diff_density_min -0.851
_refine_diff_density_rms 0.113
_refine_ls_extinction_method none
_refine_ls_goodness_of_fit_ref 1.045
_refine_ls_hydrogen_treatment constr
_refine_ls_matrix_type full
_refine_ls_number_parameters 168
_refine_ls_number_reflns 3621
_refine_ls_number_restraints 0
_refine_ls_restrained_S_all 1.045
_refine_ls_R_factor_all 0.0288
_refine_ls_R_factor_gt 0.0260
_refine_ls_shift/su_max 0.001
_refine_ls_shift/su_mean 0.000
_refine_ls_structure_factor_coef Fsqd
_refine_ls_weighting_details 'calc w=1/[\s^2^(Fo^2^)+(0.0363P)^2^+0.3744P] where P=(Fo^2^+2Fc^2^)/3'
_refine_ls_weighting_scheme calc
_refine_ls_wR_factor_gt 0.0659
_refine_ls_wR_factor_ref 0.0672
_reflns_number_gt 3337
_reflns_number_total 3621
_reflns_threshold_expression >2sigma(I)
_cod_data_source_file b800473k.txt
_cod_data_source_block 1Bb
_cod_depositor_comments
;
The following automatic conversions were performed:
'_symmetry_cell_setting' value 'Monoclinic' changed to 'monoclinic'
according to '/home/saulius/struct/CIF-dictionaries/cif_core.dic'
dictionary named 'cif_core.dic' version 2.4.1 from 2010-06-29.

Automatic conversion script
Id: cif_fix_enum 1527 2010-12-29 10:47:43Z saulius 
;
_cod_original_sg_symbol_H-M 'P 21/c'
_cod_database_code 7003842

loop_
_symmetry_equiv_pos_as_xyz
'x, y, z'
'-x, y+1/2, -z+1/2'
'-x, -y, -z'
'x, -y-1/2, z-1/2'

loop_
_atom_site_label
_atom_site_type_symbol
_atom_site_fract_x
_atom_site_fract_y
_atom_site_fract_z
_atom_site_U_iso_or_equiv
_atom_site_adp_type
_atom_site_occupancy
_atom_site_symmetry_multiplicity
_atom_site_calc_flag
_atom_site_refinement_flags
_atom_site_disorder_assembly
_atom_site_disorder_group
C1 C -0.0842(3) 0.2104(3) 0.12720(15) 0.0196(5) Uani 1 1 d . . .
C2 C -0.0895(3) 0.0851(3) 0.10637(14) 0.0198(5) Uani 1 1 d . . .
C3 C -0.2312(3) 0.0284(3) 0.09601(15) 0.0216(5) Uani 1 1 d . . .
H3 H -0.2370 -0.0566 0.0818 0.026 Uiso 1 1 calc R . .
C4 C -0.3637(3) 0.0931(3) 0.10593(15) 0.0228(6) Uani 1 1 d . . .
C5 C -0.3537(3) 0.2177(3) 0.12577(17) 0.0230(6) Uani 1 1 d . . .
H5 H -0.4445 0.2627 0.1315 0.028 Uiso 1 1 calc R . .
C6 C -0.2155(3) 0.2789(2) 0.13756(16) 0.0208(6) Uani 1 1 d . . .
C7 C 0.0505(3) 0.0081(3) 0.09645(16) 0.0243(6) Uani 1 1 d . . .
H7A H 0.0205 -0.0748 0.0781 0.037 Uiso 1 1 calc R . .
H7B H 0.1098 0.0011 0.1459 0.037 Uiso 1 1 calc R . .
H7C H 0.1121 0.0480 0.0589 0.037 Uiso 1 1 calc R . .
C8 C -0.5170(3) 0.0301(3) 0.09808(18) 0.0299(6) Uani 1 1 d . . .
H8A H -0.5900 0.0841 0.0694 0.045 Uiso 1 1 calc R . .
H8B H -0.5517 0.0139 0.1493 0.045 Uiso 1 1 calc R . .
H8C H -0.5085 -0.0484 0.0705 0.045 Uiso 1 1 calc R . .
C9 C -0.2160(3) 0.4118(3) 0.16181(19) 0.0309(7) Uani 1 1 d . . .
H9A H -0.1499 0.4222 0.2089 0.046 Uiso 1 1 calc R . .
H9B H -0.3196 0.4367 0.1715 0.046 Uiso 1 1 calc R . .
H9C H -0.1790 0.4636 0.1210 0.046 Uiso 1 1 calc R . .
C11 C 0.1333(3) 0.4729(2) 0.16236(16) 0.0221(6) Uani 1 1 d . . .
H11A H 0.0752 0.5109 0.1178 0.027 Uiso 1 1 calc R . .
H11B H 0.0848 0.4958 0.2098 0.027 Uiso 1 1 calc R . .
C12 C 0.2965(3) 0.5156(3) 0.16654(15) 0.0212(5) Uani 1 1 d . . .
C13 C 0.3225(3) 0.6528(3) 0.15533(17) 0.0262(6) Uani 1 1 d . . .
H13 H 0.2521 0.6996 0.1872 0.031 Uiso 1 1 calc R . .
C14 C 0.2847(4) 0.6856(4) 0.0708(2) 0.0482(10) Uani 1 1 d . . .
H14A H 0.3515 0.6392 0.0387 0.072 Uiso 1 1 calc R . .
H14B H 0.2993 0.7747 0.0633 0.072 Uiso 1 1 calc R . .
H14C H 0.1789 0.6638 0.0563 0.072 Uiso 1 1 calc R . .
C15 C 0.4845(3) 0.6889(3) 0.18122(19) 0.0318(7) Uani 1 1 d . . .
H15A H 0.5101 0.6562 0.2329 0.048 Uiso 1 1 calc R . .
H15B H 0.4935 0.7794 0.1820 0.048 Uiso 1 1 calc R . .
H15C H 0.5540 0.6543 0.1455 0.048 Uiso 1 1 calc R . .
O O 0.3973(2) 0.44189(19) 0.18036(13) 0.0318(5) Uani 1 1 d . . .
Br1 Br 0.09924(3) 0.24928(3) 0.297448(16) 0.02496(9) Uani 1 1 d . . .
Br2 Br 0.16648(4) 0.31939(3) 0.000241(17) 0.03204(9) Uani 1 1 d . . .
Te Te 0.141242(18) 0.275999(15) 0.150037(9) 0.01792(7) Uani 1 1 d . . .

loop_
_atom_site_aniso_label
_atom_site_aniso_U_11
_atom_site_aniso_U_22
_atom_site_aniso_U_33
_atom_site_aniso_U_23
_atom_site_aniso_U_13
_atom_site_aniso_U_12
C1 0.0162(12) 0.0216(13) 0.0211(13) 0.0013(10) 0.0019(10) -0.0028(10)
C2 0.0207(13) 0.0222(14) 0.0166(12) -0.0013(10) 0.0014(10) 0.0003(10)
C3 0.0228(14) 0.0176(13) 0.0245(13) -0.0006(11) 0.0019(10) -0.0022(11)
C4 0.0192(13) 0.0268(15) 0.0224(13) 0.0018(11) 0.0017(10) -0.0033(11)
C5 0.0164(13) 0.0257(15) 0.0272(14) 0.0033(11) 0.0032(10) 0.0021(11)
C6 0.0197(13) 0.0194(14) 0.0236(14) 0.0009(10) 0.0032(10) -0.0002(10)
C7 0.0221(14) 0.0192(14) 0.0320(15) -0.0032(11) 0.0036(11) 0.0016(11)
C8 0.0206(14) 0.0298(16) 0.0391(16) -0.0035(13) 0.0016(12) -0.0057(12)
C9 0.0155(13) 0.0211(15) 0.056(2) -0.0050(13) 0.0051(13) 0.0019(11)
C11 0.0188(13) 0.0176(13) 0.0304(14) -0.0007(11) 0.0049(11) -0.0013(10)
C12 0.0193(13) 0.0233(14) 0.0213(13) -0.0010(11) 0.0041(10) -0.0009(11)
C13 0.0214(14) 0.0191(14) 0.0383(16) -0.0017(12) 0.0034(12) -0.0030(11)
C14 0.049(2) 0.041(2) 0.052(2) 0.0218(17) -0.0154(17) -0.0199(17)
C15 0.0259(16) 0.0273(16) 0.0415(18) 0.0005(13) -0.0018(13) -0.0070(13)
O 0.0177(10) 0.0246(11) 0.0531(13) 0.0034(10) 0.0016(9) 0.0017(8)
Br1 0.02506(16) 0.02782(16) 0.02192(16) 0.00125(11) 0.00113(11) -0.00178(11)
Br2 0.03804(18) 0.03511(19) 0.02382(16) -0.00059(12) 0.00822(12) -0.00685(13)
Te 0.01385(11) 0.01744(11) 0.02274(11) -0.00112(6) 0.00310(7) -0.00039(6)

loop_
_atom_type_symbol
_atom_type_description
_atom_type_scat_dispersion_real
_atom_type_scat_dispersion_imag
_atom_type_scat_source
C C 0.0033 0.0016 'International Tables Vol C Tables 4.2.6.8 and 6.1.1.4'
H H 0.0000 0.0000 'International Tables Vol C Tables 4.2.6.8 and 6.1.1.4'
O O 0.0106 0.0060 'International Tables Vol C Tables 4.2.6.8 and 6.1.1.4'
Br Br -0.2901 2.4595 'International Tables Vol C Tables 4.2.6.8 and 6.1.1.4'
Te Te -0.5308 1.6751 'International Tables Vol C Tables 4.2.6.8 and 6.1.1.4'

loop_
_geom_angle_atom_site_label_1
_geom_angle_atom_site_label_2
_geom_angle_atom_site_label_3
_geom_angle
_geom_angle_site_symmetry_1
_geom_angle_site_symmetry_3
_geom_angle_publ_flag
C6 C1 C2 122.0(2) . . ?
C6 C1 Te 125.1(2) . . ?
C2 C1 Te 112.62(19) . . ?
C3 C2 C1 118.1(2) . . ?
C3 C2 C7 118.7(2) . . ?
C1 C2 C7 123.2(2) . . ?
C4 C3 C2 121.5(2) . . ?
C4 C3 H3 119.2 . . ?
C2 C3 H3 119.2 . . ?
C3 C4 C5 118.6(2) . . ?
C3 C4 C8 121.5(3) . . ?
C5 C4 C8 119.8(3) . . ?
C4 C5 C6 122.4(3) . . ?
C4 C5 H5 118.8 . . ?
C6 C5 H5 118.8 . . ?
C5 C6 C1 117.3(2) . . ?
C5 C6 C9 118.5(2) . . ?
C1 C6 C9 124.2(2) . . ?
C2 C7 H7A 109.5 . . ?
C2 C7 H7B 109.5 . . ?
H7A C7 H7B 109.5 . . ?
C2 C7 H7C 109.5 . . ?
H7A C7 H7C 109.5 . . ?
H7B C7 H7C 109.5 . . ?
C4 C8 H8A 109.5 . . ?
C4 C8 H8B 109.5 . . ?
H8A C8 H8B 109.5 . . ?
C4 C8 H8C 109.5 . . ?
H8A C8 H8C 109.5 . . ?
H8B C8 H8C 109.5 . . ?
C6 C9 H9A 109.5 . . ?
C6 C9 H9B 109.5 . . ?
H9A C9 H9B 109.5 . . ?
C6 C9 H9C 109.5 . . ?
H9A C9 H9C 109.5 . . ?
H9B C9 H9C 109.5 . . ?
C12 C11 Te 105.69(18) . . ?
C12 C11 H11A 110.6 . . ?
Te C11 H11A 110.6 . . ?
C12 C11 H11B 110.6 . . ?
Te C11 H11B 110.6 . . ?
H11A C11 H11B 108.7 . . ?
O C12 C11 119.8(3) . . ?
O C12 C13 123.7(2) . . ?
C11 C12 C13 116.5(2) . . ?
C12 C13 C15 111.1(2) . . ?
C12 C13 C14 109.0(2) . . ?
C15 C13 C14 111.4(3) . . ?
C12 C13 H13 108.4 . . ?
C15 C13 H13 108.4 . . ?
C14 C13 H13 108.4 . . ?
C13 C14 H14A 109.5 . . ?
C13 C14 H14B 109.5 . . ?
H14A C14 H14B 109.5 . . ?
C13 C14 H14C 109.5 . . ?
H14A C14 H14C 109.5 . . ?
H14B C14 H14C 109.5 . . ?
C13 C15 H15A 109.5 . . ?
C13 C15 H15B 109.5 . . ?
H15A C15 H15B 109.5 . . ?
C13 C15 H15C 109.5 . . ?
H15A C15 H15C 109.5 . . ?
H15B C15 H15C 109.5 . . ?
C1 Te C11 108.24(10) . . ?
C1 Te Br1 87.25(7) . . ?
C11 Te Br1 90.15(7) . . ?
C1 Te Br2 90.96(7) . . ?
C11 Te Br2 85.99(7) . . ?
Br1 Te Br2 175.011(11) . . ?

loop_
_geom_bond_atom_site_label_1
_geom_bond_atom_site_label_2
_geom_bond_distance
_geom_bond_site_symmetry_2
_geom_bond_publ_flag
C1 C6 1.398(4) . ?
C1 C2 1.400(4) . ?
C1 Te 2.126(3) . ?
C2 C3 1.394(4) . ?
C2 C7 1.511(4) . ?
C3 C4 1.384(4) . ?
C3 H3 0.9500 . ?
C4 C5 1.389(4) . ?
C4 C8 1.514(4) . ?
C5 C6 1.391(4) . ?
C5 H5 0.9500 . ?
C6 C9 1.496(4) . ?
C7 H7A 0.9800 . ?
C7 H7B 0.9800 . ?
C7 H7C 0.9800 . ?
C8 H8A 0.9800 . ?
C8 H8B 0.9800 . ?
C8 H8C 0.9800 . ?
C9 H9A 0.9800 . ?
C9 H9B 0.9800 . ?
C9 H9C 0.9800 . ?
C11 C12 1.512(4) . ?
C11 Te 2.137(3) . ?
C11 H11A 0.9900 . ?
C11 H11B 0.9900 . ?
C12 O 1.206(3) . ?
C12 C13 1.512(4) . ?
C13 C15 1.521(4) . ?
C13 C14 1.530(5) . ?
C13 H13 1.0000 . ?
C14 H14A 0.9800 . ?
C14 H14B 0.9800 . ?
C14 H14C 0.9800 . ?
C15 H15A 0.9800 . ?
C15 H15B 0.9800 . ?
C15 H15C 0.9800 . ?
Br1 Te 2.6400(5) . ?
Br2 Te 2.6797(5) . ?

loop_
_geom_torsion_atom_site_label_1
_geom_torsion_atom_site_label_2
_geom_torsion_atom_site_label_3
_geom_torsion_atom_site_label_4
_geom_torsion
_geom_torsion_site_symmetry_1
_geom_torsion_site_symmetry_2
_geom_torsion_site_symmetry_3
_geom_torsion_site_symmetry_4
_geom_torsion_publ_flag
C6 C1 C2 C3 -0.1(4) . . . . ?
Te C1 C2 C3 174.87(19) . . . . ?
C6 C1 C2 C7 -178.6(3) . . . . ?
Te C1 C2 C7 -3.7(3) . . . . ?
C1 C2 C3 C4 -0.1(4) . . . . ?
C7 C2 C3 C4 178.5(2) . . . . ?
C2 C3 C4 C5 0.8(4) . . . . ?
C2 C3 C4 C8 -177.3(2) . . . . ?
C3 C4 C5 C6 -1.4(4) . . . . ?
C8 C4 C5 C6 176.7(3) . . . . ?
C4 C5 C6 C1 1.2(4) . . . . ?
C4 C5 C6 C9 -177.6(3) . . . . ?
C2 C1 C6 C5 -0.4(4) . . . . ?
Te C1 C6 C5 -174.8(2) . . . . ?
C2 C1 C6 C9 178.3(3) . . . . ?
Te C1 C6 C9 4.0(4) . . . . ?
Te C11 C12 O -16.9(3) . . . . ?
Te C11 C12 C13 165.10(19) . . . . ?
O C12 C13 C15 -12.8(4) . . . . ?
C11 C12 C13 C15 165.1(2) . . . . ?
O C12 C13 C14 110.3(3) . . . . ?
C11 C12 C13 C14 -71.8(3) . . . . ?
C6 C1 Te C11 -14.5(3) . . . . ?
C2 C1 Te C11 170.66(18) . . . . ?
C6 C1 Te Br1 74.7(2) . . . . ?
C2 C1 Te Br1 -100.08(18) . . . . ?
C6 C1 Te Br2 -100.6(2) . . . . ?
C2 C1 Te Br2 84.57(18) . . . . ?
C12 C11 Te C1 -171.78(16) . . . . ?
C12 C11 Te Br1 101.06(16) . . . . ?
C12 C11 Te Br2 -82.10(16) . . . . ?

loop_
_cod_related_entry_id
_cod_related_entry_database
_cod_related_entry_code
1 ChemSpider 30652656
